data_4071554
loop_
_publ_author_name
'Dost\'al, Libor'
'Jambor, Roman'
'R\%u\<zi\<cka, Ale\<s'
'Hole\<cek, Jaroslav'

_publ_section_title
;
 Syntheses and Structures of Ar3Sb5and Ar4Sb4Compounds (Ar =
 C6H3-2,6-(CH2NMe2)2)
;
_journal_issue 10
_journal_name_full Organometallics
_journal_page_first 2169
_journal_paper_doi 10.1021/om800227m
_journal_volume 27
_journal_year 2008
_chemical_formula_moiety '(C48 H76 N8 Sb4).2(C6H6)'
_chemical_formula_sum 'C60 H88 N8 Sb4'
_chemical_formula_weight 1406.54
_chemical_name_systematic
; 
 ? 
;
_space_group_IT_number 62
_symmetry_cell_setting orthorhombic
_symmetry_space_group_name_Hall '-P 2ac 2n'
_symmetry_space_group_name_H-M 'P n m a'
_atom_sites_solution_hydrogens geom
_atom_sites_solution_primary direct
_atom_sites_solution_secondary difmap
_audit_creation_method SHELXL-97
_cell_angle_alpha 90.000(5)
_cell_angle_beta 90.000(3)
_cell_angle_gamma 90.000(4)
_cell_formula_units_Z 4
_cell_length_a 22.9280(5)
_cell_length_b 22.6020(17)
_cell_length_c 12.2360(8)
_cell_measurement_reflns_used 50512
_cell_measurement_temperature 150(1)
_cell_measurement_theta_max 27.5
_cell_measurement_theta_min 1
_cell_volume 6340.9(6)
_computing_cell_refinement 'COLLECT and DENZO'
_computing_data_collection 'COLLECT (Hooft, 1998) and DENZO (Otwinowski & Minor, 1997)'
_computing_data_reduction 'COLLECT and DENZO'
_computing_structure_refinement 'SHELXL-97 (Sheldrick, 1997)'
_computing_structure_solution 'SIR92 (Altomare et al., 1994)'
_diffrn_ambient_temperature 150(1)
_diffrn_detector_area_resol_mean 9.091
_diffrn_measured_fraction_theta_full 0.985
_diffrn_measured_fraction_theta_max 0.985
_diffrn_measurement_device_type 'Bruker Nonius KappaCCD area detector'
_diffrn_measurement_method '\f and \w scans to fill the Ewald sphere'
_diffrn_radiation_monochromator graphite
_diffrn_radiation_source 'fine-focus sealed tube'
_diffrn_radiation_type MoK\a
_diffrn_radiation_wavelength 0.71073
_diffrn_reflns_av_R_equivalents 0.0847
_diffrn_reflns_av_sigmaI/netI 0.0465
_diffrn_reflns_limit_h_max 29
_diffrn_reflns_limit_h_min -26
_diffrn_reflns_limit_k_max 26
_diffrn_reflns_limit_k_min -28
_diffrn_reflns_limit_l_max 15
_diffrn_reflns_limit_l_min -15
_diffrn_reflns_number 48260
_diffrn_reflns_theta_full 27.50
_diffrn_reflns_theta_max 27.50
_diffrn_reflns_theta_min 2.43
_exptl_absorpt_coefficient_mu 1.718
_exptl_absorpt_correction_T_max 0.781
_exptl_absorpt_correction_T_min 0.719
_exptl_absorpt_correction_type integration
_exptl_absorpt_process_details
;
Gaussian integration (Coppens, 1970)
;
_exptl_crystal_colour yellow
_exptl_crystal_density_diffrn 1.473
_exptl_crystal_density_method 'not measured'
_exptl_crystal_description needle
_exptl_crystal_F_000 2496
_exptl_crystal_size_max 0.364
_exptl_crystal_size_mid 0.220
_exptl_crystal_size_min 0.210
_platon_squeeze_details
;
;
_refine_diff_density_max 0.836
_refine_diff_density_min -1.008
_refine_diff_density_rms 0.134
_refine_ls_extinction_method none
_refine_ls_goodness_of_fit_ref 1.114
_refine_ls_hydrogen_treatment constr
_refine_ls_matrix_type full
_refine_ls_number_parameters 279
_refine_ls_number_reflns 7355
_refine_ls_number_restraints 0
_refine_ls_restrained_S_all 1.114
_refine_ls_R_factor_all 0.0584
_refine_ls_R_factor_gt 0.0434
_refine_ls_shift/su_max 0.002
_refine_ls_shift/su_mean 0.000
_refine_ls_structure_factor_coef Fsqd
_refine_ls_weighting_details 'calc w=1/[\s^2^(Fo^2^)+(0.0411P)^2^+19.0556P] where P=(Fo^2^+2Fc^2^)/3'
_refine_ls_weighting_scheme calc
_refine_ls_wR_factor_gt 0.1037
_refine_ls_wR_factor_ref 0.1097
_reflns_number_gt 6123
_reflns_number_total 7355
_reflns_threshold_expression >2sigma(I)
_cod_data_source_file om800227m-file002.cif
_cod_data_source_block shelxl
_cod_depositor_comments
;
The following automatic conversions were performed:

'_symmetry_cell_setting' value 'Orthorhombic' changed to
'orthorhombic' according to
/home/saulius/struct/CIF-dictionaries/cif_core.dic dictionary named
'cif_core.dic' version 2.4.1 from 2010-06-29.

Automatic conversion script
Id: cif_fix_values 1715 2011-07-08 13:25:40Z adriana 
;
_cod_database_code 4071554

loop_
_symmetry_equiv_pos_as_xyz
'x, y, z'
'-x+1/2, -y, z+1/2'
'x+1/2, -y+1/2, -z+1/2'
'-x, y+1/2, -z'
'-x, -y, -z'
'x-1/2, y, -z-1/2'
'-x-1/2, y-1/2, z-1/2'
'x, -y-1/2, z'

loop_
_atom_site_label
_atom_site_type_symbol
_atom_site_fract_x
_atom_site_fract_y
_atom_site_fract_z
_atom_site_U_iso_or_equiv
_atom_site_adp_type
_atom_site_occupancy
_atom_site_symmetry_multiplicity
_atom_site_calc_flag
_atom_site_refinement_flags
Sb2 Sb 0.268151(18) 0.2500 0.86089(3) 0.02370(11) Uani 1 2 d S
Sb3 Sb 0.159759(18) 0.2500 1.10902(3) 0.02417(11) Uani 1 2 d S
Sb1 Sb 0.172920(13) 0.174609(13) 0.92080(2) 0.02449(9) Uani 1 1 d .
C17 C 0.2626(2) 0.3609(2) 0.6771(4) 0.0323(11) Uani 1 1 d .
H17A H 0.2572 0.3920 0.6248 0.039 Uiso 1 1 d R
H17B H 0.2404 0.3694 0.7418 0.039 Uiso 1 1 d R
C14 C 0.2422(2) 0.3036(2) 0.6290(4) 0.0299(10) Uani 1 1 d .
C1 C 0.2186(2) 0.09290(19) 0.9615(4) 0.0284(10) Uani 1 1 d .
C2 C 0.2021(2) 0.0430(2) 0.8992(4) 0.0339(11) Uani 1 1 d .
N1 N 0.0964(2) 0.0516(2) 0.8940(4) 0.0456(11) Uani 1 1 d .
N4 N 0.10512(19) 0.35868(19) 1.2088(3) 0.0381(10) Uani 1 1 d .
C4 C 0.2810(3) -0.0130(2) 0.9783(5) 0.0441(14) Uani 1 1 d .
H4 H 0.3028 -0.0476 0.9815 0.053 Uiso 1 1 calc R
C3 C 0.2347(3) -0.0089(2) 0.9069(5) 0.0466(15) Uani 1 1 d .
H3 H 0.2250 -0.0411 0.8633 0.056 Uiso 1 1 calc R
C25 C 0.1351(3) 0.4150(3) 1.2197(5) 0.0528(16) Uani 1 1 d .
H25A H 0.1537 0.4256 1.1522 0.063 Uiso 1 1 d R
H25B H 0.1640 0.4108 1.2758 0.063 Uiso 1 1 d R
H25C H 0.1079 0.4454 1.2400 0.063 Uiso 1 1 d R
C5 C 0.2948(3) 0.0338(2) 1.0445(4) 0.0406(13) Uani 1 1 d .
H5 H 0.3248 0.0301 1.0953 0.049 Uiso 1 1 calc R
C20 C 0.0653(3) 0.2500 1.1009(5) 0.0284(14) Uani 1 2 d S
C11 C 0.3238(3) 0.1573(3) 1.2856(5) 0.0569(17) Uani 1 1 d .
H11A H 0.3565 0.1492 1.3322 0.068 Uiso 1 1 d R
H11B H 0.2884 0.1460 1.3220 0.068 Uiso 1 1 d R
H11C H 0.3227 0.1989 1.2694 0.068 Uiso 1 1 d R
C26 C 0.0780(3) 0.3432(3) 1.3120(4) 0.0517(15) Uani 1 1 d .
H26A H 0.0575 0.3063 1.3034 0.062 Uiso 1 1 d R
H26B H 0.0509 0.3737 1.3322 0.062 Uiso 1 1 d R
H26C H 0.1070 0.3390 1.3680 0.062 Uiso 1 1 d R
C6 C 0.2647(2) 0.0866(2) 1.0362(4) 0.0314(10) Uani 1 1 d .
C13 C 0.2484(3) 0.2500 0.6854(5) 0.0253(13) Uani 1 2 d S
C15 C 0.2218(2) 0.3023(2) 0.5218(4) 0.0384(12) Uani 1 1 d .
H15 H 0.2157 0.3378 0.4851 0.046 Uiso 1 1 calc R
C23 C -0.0562(3) 0.2500 1.0726(6) 0.0442(19) Uani 1 2 d S
H23 H -0.0960 0.2500 1.0585 0.053 Uiso 1 2 calc SR
C22 C -0.0265(2) 0.3029(2) 1.0830(4) 0.0367(11) Uani 1 1 d .
H22 H -0.0469 0.3384 1.0796 0.044 Uiso 1 1 calc R
C21 C 0.0341(2) 0.3034(2) 1.0986(4) 0.0296(10) Uani 1 1 d .
C9 C 0.0857(3) 0.0001(3) 0.9602(6) 0.0636(19) Uani 1 1 d .
H9A H 0.0506 0.0058 1.0017 0.076 Uiso 1 1 d R
H9B H 0.1177 -0.0067 1.0092 0.076 Uiso 1 1 d R
H9C H 0.0811 -0.0334 0.9128 0.076 Uiso 1 1 d R
N2 N 0.3287(2) 0.1246(2) 1.1852(4) 0.0479(12) Uani 1 1 d .
C7 C 0.1488(2) 0.0439(2) 0.8282(4) 0.0417(13) Uani 1 1 d .
H7A H 0.1509 0.0760 0.7768 0.050 Uiso 1 1 d R
H7B H 0.1459 0.0070 0.7895 0.050 Uiso 1 1 d R
C8 C 0.0478(3) 0.0654(4) 0.8269(6) 0.069(2) Uani 1 1 d .
H8A H 0.0551 0.1001 0.7836 0.082 Uiso 1 1 d R
H8B H 0.0144 0.0721 0.8727 0.082 Uiso 1 1 d R
H8C H 0.0404 0.0324 0.7797 0.082 Uiso 1 1 d R
C24 C 0.0633(2) 0.3620(2) 1.1199(4) 0.0332(11) Uani 1 1 d .
H24A H 0.0337 0.3905 1.1380 0.040 Uiso 1 1 d R
H24B H 0.0828 0.3740 1.0541 0.040 Uiso 1 1 d R
C16 C 0.2105(4) 0.2500 0.4688(6) 0.0454(19) Uani 1 2 d S
H16 H 0.1955 0.2500 0.3983 0.055 Uiso 1 2 calc SR
N3 N 0.3241(2) 0.3576(2) 0.7056(4) 0.0470(12) Uani 1 1 d .
C10 C 0.2796(2) 0.1364(2) 1.1141(4) 0.0399(12) Uani 1 1 d .
H10A H 0.2891 0.1715 1.0737 0.048 Uiso 1 1 d R
H10B H 0.2466 0.1440 1.1603 0.048 Uiso 1 1 d R
C19 C 0.3422(3) 0.4111(3) 0.7623(6) 0.067(2) Uani 1 1 d .
H19A H 0.3827 0.4092 0.7814 0.080 Uiso 1 1 d R
H19B H 0.3193 0.4168 0.8272 0.080 Uiso 1 1 d R
H19C H 0.3359 0.4436 0.7131 0.080 Uiso 1 1 d R
C12 C 0.3824(3) 0.1380 1.1315(7) 0.082(2) Uani 1 1 d .
H12A H 0.3848 0.1160 1.0645 0.123 Uiso 1 1 calc R
H12B H 0.4144 0.1274 1.1781 0.123 Uiso 1 1 calc R
H12C H 0.3841 0.1796 1.1159 0.123 Uiso 1 1 calc R
C18 C 0.3606(3) 0.3474(4) 0.6126(7) 0.090(3) Uani 1 1 d .
H18A H 0.4006 0.3455 0.6355 0.134 Uiso 1 1 calc R
H18B H 0.3557 0.3791 0.5612 0.134 Uiso 1 1 calc R
H18C H 0.3498 0.3107 0.5786 0.134 Uiso 1 1 calc R

loop_
_atom_site_aniso_label
_atom_site_aniso_U_11
_atom_site_aniso_U_22
_atom_site_aniso_U_33
_atom_site_aniso_U_23
_atom_site_aniso_U_13
_atom_site_aniso_U_12
Sb2 0.0227(2) 0.0220(2) 0.0264(2) 0.000 -0.00240(16) 0.000
Sb3 0.0246(2) 0.0251(2) 0.0228(2) 0.000 -0.00256(16) 0.000
Sb1 0.02634(16) 0.02312(16) 0.02402(16) -0.00046(11) -0.00156(11) -0.00255(12)
C17 0.043(3) 0.023(2) 0.031(2) 0.0029(19) 0.004(2) 0.004(2)
C14 0.032(3) 0.028(2) 0.029(2) 0.0019(19) 0.0079(19) 0.004(2)
C1 0.035(3) 0.019(2) 0.030(2) 0.0009(18) 0.0102(19) -0.0030(19)
C2 0.038(3) 0.026(2) 0.038(3) -0.003(2) 0.017(2) -0.010(2)
N1 0.036(2) 0.046(3) 0.056(3) -0.008(2) 0.004(2) -0.013(2)
N4 0.041(2) 0.037(2) 0.037(2) -0.0086(18) 0.0050(19) -0.003(2)
C4 0.051(3) 0.025(3) 0.056(3) 0.005(2) 0.020(3) 0.008(2)
C3 0.053(4) 0.019(2) 0.068(4) -0.009(2) 0.029(3) -0.008(2)
C25 0.053(4) 0.051(3) 0.054(4) -0.021(3) 0.014(3) -0.017(3)
C5 0.052(3) 0.032(3) 0.038(3) 0.008(2) 0.011(2) 0.012(2)
C20 0.031(3) 0.033(4) 0.021(3) 0.000 0.002(3) 0.000
C11 0.072(4) 0.043(3) 0.056(4) 0.002(3) -0.024(3) 0.001(3)
C26 0.064(4) 0.056(4) 0.035(3) -0.008(3) 0.005(3) -0.010(3)
C6 0.040(3) 0.026(2) 0.028(2) 0.0047(19) 0.004(2) 0.005(2)
C13 0.029(3) 0.027(3) 0.020(3) 0.000 0.001(2) 0.000
C15 0.048(3) 0.039(3) 0.028(2) 0.007(2) -0.002(2) 0.004(2)
C23 0.028(4) 0.058(5) 0.046(5) 0.000 -0.003(3) 0.000
C22 0.031(3) 0.044(3) 0.035(3) 0.005(2) 0.003(2) 0.006(2)
C21 0.029(2) 0.036(3) 0.024(2) 0.0010(19) 0.0050(18) -0.001(2)
C9 0.050(4) 0.054(4) 0.087(5) -0.006(4) 0.022(3) -0.022(3)
N2 0.045(3) 0.048(3) 0.051(3) 0.000(2) -0.014(2) 0.013(2)
C7 0.046(3) 0.036(3) 0.043(3) -0.019(2) 0.010(2) -0.019(2)
C8 0.047(4) 0.081(5) 0.077(5) -0.013(4) -0.004(3) -0.014(4)
C24 0.033(3) 0.033(3) 0.034(3) 0.001(2) 0.010(2) 0.009(2)
C16 0.059(5) 0.054(5) 0.024(4) 0.000 -0.002(3) 0.000
N3 0.046(3) 0.033(2) 0.062(3) -0.017(2) 0.014(2) -0.007(2)
C10 0.042(3) 0.034(3) 0.044(3) -0.004(2) -0.007(2) 0.005(2)
C19 0.067(4) 0.056(4) 0.077(5) -0.026(4) 0.030(4) -0.024(3)
C12 0.046(4) 0.096(6) 0.105(6) -0.008(5) 0.001(4) 0.000(4)
C18 0.062(5) 0.086(6) 0.121(7) -0.061(5) 0.053(5) -0.025(4)

loop_
_atom_type_symbol
_atom_type_description
_atom_type_scat_dispersion_real
_atom_type_scat_dispersion_imag
_atom_type_scat_source
C C 0.0033 0.0016 'International Tables Vol C Tables 4.2.6.8 and 6.1.1.4'
H H 0.0000 0.0000 'International Tables Vol C Tables 4.2.6.8 and 6.1.1.4'
N N 0.0061 0.0033 'International Tables Vol C Tables 4.2.6.8 and 6.1.1.4'
Sb Sb -0.5866 1.5461 'International Tables Vol C Tables 4.2.6.8 and 6.1.1.4'

loop_
_exptl_crystal_face_index_h
_exptl_crystal_face_index_k
_exptl_crystal_face_index_l
_exptl_crystal_face_perp_dist
0 -1 0 0.046
1 -1 0 0.056
1 1 0 0.100
0 1 0 0.169
-1 1 0 0.143
-1 -1 0 0.105
0 0 1 0.083
0 0 -1 0.110
1 0 -1 0.084
-1 0 -1 0.138
-1 0 1 0.149

loop_
_geom_angle_atom_site_label_1
_geom_angle_atom_site_label_2
_geom_angle_atom_site_label_3
_geom_angle
_geom_angle_site_symmetry_1
_geom_angle_site_symmetry_3
C13 Sb2 Sb1 95.32(13) . .
C13 Sb2 Sb1 95.32(13) . 8_565
Sb1 Sb2 Sb1 72.991(16) . 8_565
C20 Sb3 Sb1 93.91(13) . .
C20 Sb3 Sb1 93.91(13) . 8_565
Sb1 Sb3 Sb1 72.531(16) . 8_565
C1 Sb1 Sb2 101.31(12) . .
C1 Sb1 Sb3 111.62(12) . .
Sb2 Sb1 Sb3 86.134(13) . .
N3 C17 C14 110.7(4) . .
N3 C17 H17A 108.9 . .
C14 C17 H17A 109.3 . .
N3 C17 H17B 109.0 . .
C14 C17 H17B 109.3 . .
H17A C17 H17B 109.6 . .
C15 C14 C13 118.7(5) . .
C15 C14 C17 119.5(4) . .
C13 C14 C17 121.5(4) . .
C6 C1 C2 118.2(4) . .
C6 C1 Sb1 126.6(3) . .
C2 C1 Sb1 115.1(4) . .
C3 C2 C1 119.4(5) . .
C3 C2 C7 119.2(5) . .
C1 C2 C7 121.3(5) . .
C8 N1 C9 111.7(5) . .
C8 N1 C7 110.7(5) . .
C9 N1 C7 110.8(5) . .
C26 N4 C24 112.4(4) . .
C26 N4 C25 109.5(4) . .
C24 N4 C25 109.7(4) . .
C5 C4 C3 120.0(5) . .
C5 C4 H4 120.0 . .
C3 C4 H4 120.0 . .
C4 C3 C2 120.9(5) . .
C4 C3 H3 119.6 . .
C2 C3 H3 119.6 . .
N4 C25 H25A 110.4 . .
N4 C25 H25B 107.8 . .
H25A C25 H25B 109.5 . .
N4 C25 H25C 110.1 . .
H25A C25 H25C 109.4 . .
H25B C25 H25C 109.5 . .
C4 C5 C6 120.5(5) . .
C4 C5 H5 119.7 . .
C6 C5 H5 119.7 . .
C21 C20 C21 118.8(6) 8_565 .
C21 C20 Sb3 120.6(3) 8_565 .
C21 C20 Sb3 120.6(3) . .
N2 C11 H11A 110.3 . .
N2 C11 H11B 109.0 . .
H11A C11 H11B 109.5 . .
N2 C11 H11C 109.2 . .
H11A C11 H11C 109.4 . .
H11B C11 H11C 109.5 . .
N4 C26 H26A 108.9 . .
N4 C26 H26B 109.1 . .
H26A C26 H26B 109.5 . .
N4 C26 H26C 110.4 . .
H26A C26 H26C 109.5 . .
H26B C26 H26C 109.5 . .
C5 C6 C1 120.7(5) . .
C5 C6 C10 118.9(5) . .
C1 C6 C10 120.3(4) . .
C14 C13 C14 119.6(6) . 8_565
C14 C13 Sb2 120.2(3) . .
C14 C13 Sb2 120.2(3) 8_565 .
C16 C15 C14 121.7(5) . .
C16 C15 H15 119.2 . .
C14 C15 H15 119.2 . .
C22 C23 C22 119.9(7) 8_565 .
C22 C23 H23 120.0 8_565 .
C22 C23 H23 120.0 . .
C23 C22 C21 120.5(5) . .
C23 C22 H22 119.7 . .
C21 C22 H22 119.7 . .
C20 C21 C22 119.9(5) . .
C20 C21 C24 121.8(4) . .
C22 C21 C24 118.1(5) . .
N1 C9 H9A 109.4 . .
N1 C9 H9B 110.5 . .
H9A C9 H9B 109.4 . .
N1 C9 H9C 108.5 . .
H9A C9 H9C 109.5 . .
H9B C9 H9C 109.6 . .
C12 N2 C11 110.6(5) . .
C12 N2 C10 110.8(5) . .
C11 N2 C10 111.0(5) . .
N1 C7 C2 110.7(4) . .
N1 C7 H7A 108.3 . .
C2 C7 H7A 110.4 . .
N1 C7 H7B 108.6 . .
C2 C7 H7B 109.2 . .
H7A C7 H7B 109.5 . .
N1 C8 H8A 111.2 . .
N1 C8 H8B 108.8 . .
H8A C8 H8B 109.4 . .
N1 C8 H8C 108.5 . .
H8A C8 H8C 109.5 . .
H8B C8 H8C 109.5 . .
N4 C24 C21 112.2(4) . .
N4 C24 H24A 109.1 . .
C21 C24 H24A 108.4 . .
N4 C24 H24B 109.6 . .
C21 C24 H24B 108.1 . .
H24A C24 H24B 109.4 . .
C15 C16 C15 119.0(7) . 8_565
C15 C16 H16 120.5 . .
C15 C16 H16 120.5 8_565 .
C18 N3 C17 112.6(5) . .
C18 N3 C19 110.2(5) . .
C17 N3 C19 110.4(5) . .
N2 C10 C6 114.7(4) . .
N2 C10 H10A 106.6 . .
C6 C10 H10A 109.9 . .
N2 C10 H10B 107.0 . .
C6 C10 H10B 109.0 . .
H10A C10 H10B 109.5 . .
N3 C19 H19A 110.9 . .
N3 C19 H19B 110.4 . .
H19A C19 H19B 109.5 . .
N3 C19 H19C 107.1 . .
H19A C19 H19C 109.4 . .
H19B C19 H19C 109.5 . .
N2 C12 H12A 109.5 . .
N2 C12 H12B 109.5 . .
H12A C12 H12B 109.5 . .
N2 C12 H12C 109.5 . .
H12A C12 H12C 109.5 . .
H12B C12 H12C 109.5 . .
N3 C18 H18A 109.5 . .
N3 C18 H18B 109.5 . .
H18A C18 H18B 109.5 . .
N3 C18 H18C 109.5 . .
H18A C18 H18C 109.5 . .
H18B C18 H18C 109.5 . .

loop_
_geom_bond_atom_site_label_1
_geom_bond_atom_site_label_2
_geom_bond_distance
_geom_bond_site_symmetry_2
Sb2 C13 2.195(6) .
Sb2 Sb1 2.8650(5) .
Sb2 Sb1 2.8651(5) 8_565
Sb3 C20 2.169(7) .
Sb3 Sb1 2.8807(5) .
Sb3 Sb1 2.8808(5) 8_565
Sb1 C1 2.181(5) .
C17 N3 1.453(7) .
C17 C14 1.497(7) .
C17 H17A 0.9586 .
C17 H17B 0.9606 .
C14 C15 1.393(7) .
C14 C13 1.401(5) .
C1 C6 1.405(7) .
C1 C2 1.413(6) .
C2 C3 1.394(8) .
C2 C7 1.500(8) .
N1 C8 1.419(8) .
N1 C9 1.439(8) .
N1 C7 1.457(7) .
N4 C26 1.451(7) .
N4 C24 1.452(6) .
N4 C25 1.453(7) .
C4 C5 1.370(8) .
C4 C3 1.378(8) .
C4 H4 0.9300 .
C3 H3 0.9300 .
C25 H25A 0.9599 .
C25 H25B 0.9588 .
C25 H25C 0.9606 .
C5 C6 1.383(7) .
C5 H5 0.9300 .
C20 C21 1.402(6) 8_565
C20 C21 1.402(6) .
C11 N2 1.439(8) .
C11 H11A 0.9599 .
C11 H11B 0.9604 .
C11 H11C 0.9612 .
C26 H26A 0.9613 .
C26 H26B 0.9604 .
C26 H26C 0.9593 .
C6 C10 1.513(7) .
C13 C14 1.401(5) 8_565
C15 C16 1.373(6) .
C15 H15 0.9300 .
C23 C22 1.380(7) 8_565
C23 C22 1.380(7) .
C23 H23 0.9300 .
C22 C21 1.405(7) .
C22 H22 0.9300 .
C21 C24 1.506(7) .
C9 H9A 0.9603 .
C9 H9B 0.9599 .
C9 H9C 0.9596 .
N2 C12 1.428(8) .
N2 C10 1.446(7) .
C7 H7A 0.9598 .
C7 H7B 0.9614 .
C8 H8A 0.9612 .
C8 H8B 0.9610 .
C8 H8C 0.9585 .
C24 H24A 0.9616 .
C24 H24B 0.9599 .
C16 C15 1.373(6) 8_565
C16 H16 0.9300 .
N3 C18 1.431(8) .
N3 C19 1.457(7) .
C10 H10A 0.9598 .
C10 H10B 0.9599 .
C19 H19A 0.9583 .
C19 H19B 0.9608 .
C19 H19C 0.9607 .
C12 H12A 0.9600 .
C12 H12B 0.9600 .
C12 H12C 0.9600 .
C18 H18A 0.9600 .
C18 H18B 0.9600 .
C18 H18C 0.9600 .

loop_
_platon_squeeze_void_nr
_platon_squeeze_void_average_x
_platon_squeeze_void_average_y
_platon_squeeze_void_average_z
_platon_squeeze_void_volume
_platon_squeeze_void_count_electrons
_platon_squeeze_void_content
1 0.500 -0.001 0.000 702 337 ' '
2 1.000 0.721 0.500 702 337 ' '
